data_4309030
loop_
_publ_author_name
'Sheba D. Bergman'
'Israel Goldberg'
'Andrea Barbieri'
'Moshe Kol'

_publ_section_title
;
Mononuclear and Dinuclear Complexes of Isoeilatin
;
_journal_name_full 'Inorganic Chemistry'
_journal_page_first 2513
_journal_page_last 2523
_journal_paper_doi 10.1021/ic050002q
_journal_volume 44
_journal_year 2005
_chemical_formula_moiety '(C30 H20 N6 Os), 2(P F6), (C2 H3 N), (H2 O)'
_chemical_formula_sum 'C32 H25 F12 N7 O Os P2'
_chemical_formula_weight 1029.77
_chemical_name_systematic
; 
 ? 
;
_space_group_IT_number 2
_symmetry_cell_setting triclinic
_symmetry_space_group_name_Hall '-P 1'
_symmetry_space_group_name_H-M 'P -1'
_atom_sites_solution_hydrogens geom
_atom_sites_solution_primary direct
_atom_sites_solution_secondary difmap
_audit_creation_method SHELXL-97
_cell_angle_alpha 94.184(3)
_cell_angle_beta 97.4710(19)
_cell_angle_gamma 111.128(3)
_cell_formula_units_Z 2
_cell_length_a 11.1590(5)
_cell_length_b 12.6670(5)
_cell_length_c 13.9510(6)
_cell_measurement_reflns_used 6311
_cell_measurement_temperature 110(2)
_cell_measurement_theta_max 27.00
_cell_measurement_theta_min 1.74
_cell_volume 1808.44(14)
_computing_cell_refinement Denzo
_computing_data_collection 'Collect, Nonius B.V.'
_computing_data_reduction Denzo
_computing_structure_refinement 'SHELXL-97 (Sheldrick, 1997)'
_computing_structure_solution DIRDIF-96
_diffrn_ambient_temperature 110(2)
_diffrn_detector_area_resol_mean '56 microns'
_diffrn_measured_fraction_theta_full 0.949
_diffrn_measured_fraction_theta_max 0.949
_diffrn_measurement_device_type 'Nonius KappaCCD'
_diffrn_measurement_method '1 deg. Phi & Omega scans'
_diffrn_radiation_monochromator graphite
_diffrn_radiation_source 'fine-focus sealed tube'
_diffrn_radiation_type MoK\a
_diffrn_radiation_wavelength 0.71073
_diffrn_reflns_av_R_equivalents 0.0330
_diffrn_reflns_av_sigmaI/netI 0.0506
_diffrn_reflns_limit_h_max 14
_diffrn_reflns_limit_h_min 0
_diffrn_reflns_limit_k_max 14
_diffrn_reflns_limit_k_min -15
_diffrn_reflns_limit_l_max 17
_diffrn_reflns_limit_l_min -17
_diffrn_reflns_number 13361
_diffrn_reflns_theta_full 27.00
_diffrn_reflns_theta_max 27.00
_diffrn_reflns_theta_min 1.74
_exptl_absorpt_coefficient_mu 3.718
_exptl_absorpt_correction_T_max 0.6055
_exptl_absorpt_correction_T_min 0.5235
_exptl_absorpt_correction_type multi-scan
_exptl_absorpt_process_details 'Blessing, 1995'
_exptl_crystal_colour black
_exptl_crystal_density_diffrn 1.891
_exptl_crystal_density_method 'not measured'
_exptl_crystal_description prisms
_exptl_crystal_F_000 1004
_exptl_crystal_size_max 0.20
_exptl_crystal_size_mid 0.15
_exptl_crystal_size_min 0.15
_refine_diff_density_max 1.053
_refine_diff_density_min -1.493
_refine_diff_density_rms 0.135
_refine_ls_extinction_method none
_refine_ls_goodness_of_fit_ref 1.025
_refine_ls_hydrogen_treatment mixed
_refine_ls_matrix_type fullcycle
_refine_ls_number_parameters 546
_refine_ls_number_reflns 7330
_refine_ls_number_restraints 0
_refine_ls_restrained_S_all 1.025
_refine_ls_R_factor_all 0.0496
_refine_ls_R_factor_gt 0.0388
_refine_ls_shift/su_max 0.101
_refine_ls_shift/su_mean 0.027
_refine_ls_structure_factor_coef Fsqd
_refine_ls_weighting_details 'calc w=1/[\s^2^(Fo^2^)+(0.0558P)^2^+2.5598P] where P=(Fo^2^+2Fc^2^)/3'
_refine_ls_weighting_scheme calc
_refine_ls_wR_factor_gt 0.0932
_refine_ls_wR_factor_ref 0.0987
_reflns_number_gt 6311
_reflns_number_total 7330
_reflns_threshold_expression >2sigma(I)
_cod_data_source_file ic050002qsi20050224_104410_4.cif
_cod_data_source_block mk127
_cod_original_cell_volume 1808.44(13)
_cod_database_code 4309030

loop_
_symmetry_equiv_pos_as_xyz
'x, y, z'
'-x, -y, -z'

loop_
_atom_site_label
_atom_site_type_symbol
_atom_site_fract_x
_atom_site_fract_y
_atom_site_fract_z
_atom_site_U_iso_or_equiv
_atom_site_adp_type
_atom_site_occupancy
_atom_site_symmetry_multiplicity
_atom_site_calc_flag
_atom_site_refinement_flags
_atom_site_disorder_assembly
_atom_site_disorder_group
Os Os 0.983748(19) 0.291829(16) 0.261184(14) 0.02532(8) Uani 1 1 d . . .
P1 P 0.62398(19) -0.2342(2) 0.07608(15) 0.0608(5) Uani 1 1 d . . .
P2 P 0.74630(14) 0.18069(12) 0.62753(11) 0.0332(3) Uani 1 1 d . . .
F1 F 0.5066(5) -0.2376(6) 0.1307(4) 0.0935(18) Uani 1 1 d . . .
F2 F 0.6268(6) -0.3429(5) 0.1227(4) 0.0981(18) Uani 1 1 d . . .
F3 F 0.5218(6) -0.3080(5) -0.0154(4) 0.1020(18) Uani 1 1 d . . .
F4 F 0.7388(5) -0.2358(5) 0.0216(4) 0.0835(15) Uani 1 1 d . . .
F5 F 0.6254(5) -0.1215(5) 0.0329(3) 0.0818(15) Uani 1 1 d . . .
F6 F 0.7250(5) -0.1563(5) 0.1698(4) 0.0964(19) Uani 1 1 d . . .
F7 F 0.7599(4) 0.0861(4) 0.6916(3) 0.0655(12) Uani 1 1 d . . .
F8 F 0.8534(3) 0.2780(3) 0.7054(3) 0.0523(9) Uani 1 1 d . . .
F9 F 0.6347(4) 0.1912(3) 0.6845(3) 0.0535(10) Uani 1 1 d . . .
F10 F 0.7345(4) 0.2770(3) 0.5643(3) 0.0582(10) Uani 1 1 d . . .
F11 F 0.6402(4) 0.0842(4) 0.5500(3) 0.0630(12) Uani 1 1 d . . .
F12 F 0.8560(4) 0.1713(3) 0.5692(3) 0.0494(9) Uani 1 1 d . . .
N1 N 0.9334(4) 0.4256(3) 0.3031(3) 0.0248(9) Uani 1 1 d . . .
N2 N 1.0394(4) 0.3127(3) 0.4135(3) 0.0252(9) Uani 1 1 d . . .
N3 N 0.7926(4) 0.1844(3) 0.2540(3) 0.0261(9) Uani 1 1 d . . .
N4 N 0.9112(5) 0.2825(4) 0.1162(3) 0.0312(10) Uani 1 1 d . . .
N5 N 1.1760(4) 0.3857(4) 0.2538(3) 0.0342(10) Uani 1 1 d . . .
N6 N 1.0473(4) 0.1629(4) 0.2108(3) 0.0300(10) Uani 1 1 d . . .
C1 C 0.9795(6) 0.3340(5) 0.0486(4) 0.0358(12) Uani 1 1 d . . .
H1 H 1.0696 0.3788 0.0681 0.043 Uiso 1 1 calc R . .
C2 C 0.9241(6) 0.3245(5) -0.0483(4) 0.0412(14) Uani 1 1 d . . .
H2 H 0.9752 0.3615 -0.0942 0.049 Uiso 1 1 calc R . .
C3 C 0.7938(6) 0.2603(5) -0.0759(4) 0.0401(14) Uani 1 1 d . . .
H3 H 0.7535 0.2538 -0.1416 0.048 Uiso 1 1 calc R . .
C4 C 0.7206(6) 0.2050(5) -0.0092(4) 0.0380(13) Uani 1 1 d . . .
H4 H 0.6305 0.1597 -0.0283 0.046 Uiso 1 1 calc R . .
C5 C 0.7813(5) 0.2168(4) 0.0861(4) 0.0295(11) Uani 1 1 d . . .
C6 C 0.7140(5) 0.1627(4) 0.1645(4) 0.0304(11) Uani 1 1 d . . .
C7 C 0.5822(6) 0.0937(5) 0.1507(4) 0.0372(13) Uani 1 1 d . . .
H7 H 0.5291 0.0803 0.0886 0.045 Uiso 1 1 calc R . .
C8 C 0.5295(6) 0.0445(5) 0.2292(5) 0.0427(14) Uani 1 1 d . . .
H8 H 0.4404 -0.0043 0.2212 0.051 Uiso 1 1 calc R . .
C9 C 0.6076(6) 0.0674(5) 0.3178(4) 0.0387(13) Uani 1 1 d . . .
H9 H 0.5728 0.0351 0.3722 0.046 Uiso 1 1 calc R . .
C10 C 0.7375(5) 0.1377(5) 0.3286(4) 0.0354(12) Uani 1 1 d . . .
H10 H 0.7899 0.1536 0.3912 0.042 Uiso 1 1 calc R . .
C11 C 0.9712(6) 0.0538(5) 0.1812(4) 0.0404(14) Uani 1 1 d . . .
H11 H 0.8819 0.0281 0.1880 0.048 Uiso 1 1 calc R . .
C12 C 1.0190(7) -0.0229(6) 0.1406(5) 0.0481(16) Uani 1 1 d . . .
H12 H 0.9634 -0.1003 0.1197 0.058 Uiso 1 1 calc R . .
C13 C 1.1482(7) 0.0149(6) 0.1311(5) 0.0517(17) Uani 1 1 d . . .
H13 H 1.1833 -0.0371 0.1054 0.062 Uiso 1 1 calc R . .
C14 C 1.2261(7) 0.1264(6) 0.1583(5) 0.0489(16) Uani 1 1 d . . .
H14 H 1.3153 0.1533 0.1513 0.059 Uiso 1 1 calc R . .
C15 C 1.1726(6) 0.2001(5) 0.1965(4) 0.0391(14) Uani 1 1 d . . .
C16 C 1.2475(6) 0.3240(5) 0.2237(4) 0.0367(13) Uani 1 1 d . . .
C17 C 1.3786(6) 0.3774(6) 0.2192(5) 0.0505(17) Uani 1 1 d . . .
H17 H 1.4270 0.3342 0.1987 0.061 Uiso 1 1 calc R . .
C18 C 1.4392(7) 0.4961(7) 0.2453(6) 0.063(2) Uani 1 1 d . . .
H18 H 1.5291 0.5344 0.2428 0.076 Uiso 1 1 calc R . .
C19 C 1.3664(7) 0.5551(6) 0.2743(6) 0.0575(19) Uani 1 1 d . . .
H19 H 1.4052 0.6354 0.2921 0.069 Uiso 1 1 calc R . .
C20 C 1.2369(6) 0.4979(5) 0.2776(5) 0.0425(14) Uani 1 1 d . . .
H20 H 1.1881 0.5408 0.2980 0.051 Uiso 1 1 calc R . .
C21 C 0.8721(5) 0.4803(4) 0.2455(4) 0.0279(11) Uani 1 1 d . . .
H21 H 0.8481 0.4535 0.1777 0.034 Uiso 1 1 calc R . .
C22 C 0.8434(5) 0.5708(4) 0.2791(4) 0.0306(11) Uani 1 1 d . . .
H22 H 0.8006 0.6049 0.2350 0.037 Uiso 1 1 calc R . .
C23 C 0.8772(5) 0.6139(4) 0.3794(4) 0.0268(11) Uani 1 1 d . . .
C24 C 0.9391(5) 0.5583(4) 0.4399(3) 0.0235(10) Uani 1 1 d . . .
C25 C 0.9635(5) 0.4653(4) 0.3994(4) 0.0240(10) Uani 1 1 d . . .
C26 C 1.0237(4) 0.4038(4) 0.4589(4) 0.0228(10) Uani 1 1 d . . .
C27 C 1.0950(5) 0.2523(4) 0.4742(4) 0.0260(10) Uani 1 1 d . . .
C28 C 1.1004(5) 0.1505(5) 0.4329(4) 0.0329(12) Uani 1 1 d . . .
H28 H 1.0653 0.1231 0.3660 0.039 Uiso 1 1 calc R . .
C29 C 1.1569(6) 0.0892(5) 0.4891(4) 0.0413(14) Uani 1 1 d . . .
H29 H 1.1612 0.0205 0.4604 0.050 Uiso 1 1 calc R . .
C30 C 1.2074(6) 0.1280(5) 0.5873(5) 0.0432(15) Uani 1 1 d . . .
H30 H 1.2474 0.0866 0.6252 0.052 Uiso 1 1 calc R . .
C31 C 1.1994(6) 0.2255(5) 0.6293(4) 0.0340(12) Uani 1 1 d . . .
H31 H 1.2336 0.2507 0.6965 0.041 Uiso 1 1 calc R . .
C32 C 1.1420(5) 0.2892(4) 0.5757(4) 0.0277(11) Uani 1 1 d . . .
O33 O 0.7485(6) 0.5079(6) 0.0167(4) 0.0774(17) Uani 1 1 d . . .
H33A H 0.7784 0.5837 0.0331 0.012(12) Uiso 1 1 d R . .
H33B H 0.6619 0.4743 0.0275 0.06(2) Uiso 1 1 d R . .
N34 N 0.6372(14) 0.3537(14) 0.3549(13) 0.092(6) Uani 0.517(12) 1 d P A 1
C35 C 0.5569(13) 0.3071(13) 0.3968(11) 0.057(4) Uani 0.517(12) 1 d P A 1
C36 C 0.4538(14) 0.2432(14) 0.4372(12) 0.066(5) Uani 0.517(12) 1 d P A 1
H36A H 0.3898 0.2798 0.4354 0.099 Uiso 0.517(12) 1 calc PR A 1
H36B H 0.4843 0.2373 0.5050 0.099 Uiso 0.517(12) 1 calc PR A 1
H36C H 0.4132 0.1667 0.4002 0.099 Uiso 0.517(12) 1 calc PR A 1
N34' N 0.6310(15) 0.5044(18) 0.4926(15) 0.116(9) Uani 0.483(12) 1 d P A 2
C35' C 0.5615(15) 0.4132(19) 0.4767(15) 0.085(7) Uani 0.483(12) 1 d P A 2
C36' C 0.4667(17) 0.2997(17) 0.4732(13) 0.086(7) Uani 0.483(12) 1 d P A 2
H36D H 0.5112 0.2459 0.4792 0.128 Uiso 0.483(12) 1 calc PR A 2
H36E H 0.4066 0.2787 0.4109 0.128 Uiso 0.483(12) 1 calc PR A 2
H36C H 0.4177 0.2972 0.5269 0.128 Uiso 0.483(12) 1 calc PR A 2

loop_
_atom_site_aniso_label
_atom_site_aniso_U_11
_atom_site_aniso_U_22
_atom_site_aniso_U_33
_atom_site_aniso_U_23
_atom_site_aniso_U_13
_atom_site_aniso_U_12
Os 0.02848(12) 0.02598(12) 0.02387(12) 0.00739(8) 0.00953(8) 0.01047(8)
P1 0.0517(11) 0.0817(15) 0.0517(11) 0.0229(10) 0.0069(9) 0.0260(10)
P2 0.0376(8) 0.0319(7) 0.0290(7) 0.0053(6) 0.0144(6) 0.0085(6)
F1 0.075(3) 0.163(5) 0.067(3) 0.048(3) 0.035(3) 0.059(3)
F2 0.104(4) 0.096(4) 0.116(5) 0.061(4) 0.039(4) 0.048(3)
F3 0.088(4) 0.119(5) 0.078(4) -0.022(3) 0.009(3) 0.021(3)
F4 0.081(3) 0.107(4) 0.093(4) 0.053(3) 0.038(3) 0.055(3)
F5 0.109(4) 0.120(4) 0.045(2) 0.020(3) 0.017(2) 0.074(3)
F6 0.083(4) 0.118(4) 0.056(3) 0.036(3) -0.005(3) 0.001(3)
F7 0.079(3) 0.063(3) 0.067(3) 0.040(2) 0.030(2) 0.030(2)
F8 0.044(2) 0.061(2) 0.038(2) -0.0020(17) 0.0126(16) 0.0021(17)
F9 0.046(2) 0.059(2) 0.052(2) -0.0020(19) 0.0231(18) 0.0121(18)
F10 0.068(3) 0.062(3) 0.056(2) 0.026(2) 0.020(2) 0.031(2)
F11 0.055(2) 0.062(2) 0.045(2) -0.0129(19) 0.0134(19) -0.0076(19)
F12 0.055(2) 0.0397(19) 0.056(2) 0.0094(17) 0.0317(18) 0.0129(16)
N1 0.029(2) 0.023(2) 0.025(2) 0.0066(17) 0.0035(17) 0.0123(17)
N2 0.026(2) 0.024(2) 0.026(2) 0.0082(18) 0.0063(17) 0.0083(17)
N3 0.032(2) 0.023(2) 0.022(2) 0.0052(17) 0.0067(17) 0.0084(17)
N4 0.044(3) 0.030(2) 0.026(2) 0.0068(19) 0.013(2) 0.019(2)
N5 0.031(2) 0.044(3) 0.032(2) 0.013(2) 0.0130(19) 0.016(2)
N6 0.032(2) 0.042(3) 0.014(2) -0.0038(18) 0.0088(17) 0.012(2)
C1 0.039(3) 0.036(3) 0.036(3) 0.008(2) 0.015(2) 0.014(2)
C2 0.060(4) 0.044(3) 0.027(3) 0.008(3) 0.014(3) 0.025(3)
C3 0.061(4) 0.041(3) 0.022(3) 0.009(2) 0.014(3) 0.020(3)
C4 0.051(4) 0.038(3) 0.025(3) 0.005(2) 0.007(2) 0.016(3)
C5 0.035(3) 0.030(3) 0.025(3) 0.000(2) 0.010(2) 0.013(2)
C6 0.038(3) 0.025(3) 0.028(3) 0.005(2) 0.008(2) 0.010(2)
C7 0.039(3) 0.039(3) 0.031(3) 0.007(2) 0.005(2) 0.012(2)
C8 0.039(3) 0.042(3) 0.044(4) 0.013(3) 0.015(3) 0.007(3)
C9 0.040(3) 0.044(3) 0.031(3) 0.013(3) 0.011(2) 0.011(3)
C10 0.036(3) 0.038(3) 0.030(3) 0.010(2) 0.007(2) 0.009(2)
C11 0.053(4) 0.029(3) 0.036(3) 0.002(3) 0.005(3) 0.015(3)
C12 0.070(5) 0.037(3) 0.042(4) -0.001(3) 0.008(3) 0.028(3)
C13 0.074(5) 0.051(4) 0.049(4) 0.013(3) 0.024(4) 0.039(4)
C14 0.060(4) 0.063(4) 0.047(4) 0.021(3) 0.023(3) 0.042(4)
C15 0.055(4) 0.052(4) 0.029(3) 0.014(3) 0.018(3) 0.036(3)
C16 0.037(3) 0.044(3) 0.034(3) 0.015(3) 0.016(2) 0.016(3)
C17 0.040(4) 0.064(4) 0.059(4) 0.020(4) 0.026(3) 0.024(3)
C18 0.038(4) 0.078(5) 0.074(5) 0.028(4) 0.028(4) 0.012(4)
C19 0.045(4) 0.038(3) 0.087(6) 0.008(4) 0.021(4) 0.009(3)
C20 0.039(3) 0.035(3) 0.055(4) 0.007(3) 0.019(3) 0.011(3)
C21 0.025(3) 0.030(3) 0.027(3) 0.007(2) 0.005(2) 0.009(2)
C22 0.032(3) 0.031(3) 0.028(3) 0.009(2) 0.000(2) 0.012(2)
C23 0.027(3) 0.030(3) 0.025(3) 0.010(2) 0.004(2) 0.010(2)
C24 0.023(2) 0.025(2) 0.021(2) 0.006(2) 0.0029(19) 0.0081(19)
C25 0.024(2) 0.027(3) 0.022(2) 0.007(2) 0.0078(19) 0.009(2)
C26 0.024(2) 0.023(2) 0.022(2) 0.0067(19) 0.0034(18) 0.0084(19)
C27 0.027(3) 0.026(3) 0.029(3) 0.014(2) 0.008(2) 0.012(2)
C28 0.043(3) 0.032(3) 0.033(3) 0.010(2) 0.014(2) 0.020(2)
C29 0.062(4) 0.042(3) 0.035(3) 0.015(3) 0.015(3) 0.033(3)
C30 0.059(4) 0.042(3) 0.043(4) 0.021(3) 0.011(3) 0.032(3)
C31 0.047(3) 0.035(3) 0.026(3) 0.007(2) 0.004(2) 0.023(3)
C32 0.028(3) 0.030(3) 0.028(3) 0.009(2) 0.009(2) 0.012(2)
O33 0.065(4) 0.089(5) 0.079(4) 0.022(3) 0.019(3) 0.025(3)
N34 0.064(9) 0.101(12) 0.127(14) 0.059(11) 0.038(9) 0.035(8)
C35 0.042(7) 0.064(9) 0.064(9) 0.021(7) 0.007(7) 0.017(6)
C36 0.048(8) 0.085(11) 0.068(10) 0.008(8) 0.010(7) 0.028(8)
N34' 0.053(9) 0.135(17) 0.154(19) 0.102(15) 0.023(10) 0.010(10)
C35' 0.030(8) 0.111(15) 0.119(16) 0.087(13) 0.022(8) 0.016(9)
C36' 0.066(12) 0.106(16) 0.066(12) 0.033(11) -0.014(9) 0.015(10)

loop_
_atom_type_symbol
_atom_type_description
_atom_type_scat_dispersion_real
_atom_type_scat_dispersion_imag
_atom_type_scat_source
C C 0.0033 0.0016 'International Tables Vol C Tables 4.2.6.8 and 6.1.1.4'
H H 0.0000 0.0000 'International Tables Vol C Tables 4.2.6.8 and 6.1.1.4'
N N 0.0061 0.0033 'International Tables Vol C Tables 4.2.6.8 and 6.1.1.4'
Os Os -1.2165 7.6030 'International Tables Vol C Tables 4.2.6.8 and 6.1.1.4'
P P 0.1023 0.0942 'International Tables Vol C Tables 4.2.6.8 and 6.1.1.4'
F F 0.0171 0.0103 'International Tables Vol C Tables 4.2.6.8 and 6.1.1.4'
O O 0.0106 0.0060 'International Tables Vol C Tables 4.2.6.8 and 6.1.1.4'

loop_
_geom_angle_atom_site_label_1
_geom_angle_atom_site_label_2
_geom_angle_atom_site_label_3
_geom_angle
_geom_angle_site_symmetry_1
_geom_angle_site_symmetry_3
_geom_angle_publ_flag
N1 Os N4 93.94(17) . . ?
N1 Os N3 88.81(17) . . ?
N4 Os N3 78.69(17) . . ?
N1 Os N5 97.22(18) . . ?
N4 Os N5 96.79(18) . . ?
N3 Os N5 172.74(17) . . ?
N1 Os N2 78.54(16) . . ?
N4 Os N2 171.79(16) . . ?
N3 Os N2 97.69(16) . . ?
N5 Os N2 87.51(17) . . ?
N1 Os N6 175.00(16) . . ?
N4 Os N6 83.97(17) . . ?
N3 Os N6 95.21(17) . . ?
N5 Os N6 78.56(18) . . ?
N2 Os N6 103.79(16) . . ?
F2 P1 F3 92.7(4) . . ?
F2 P1 F4 89.3(3) . . ?
F3 P1 F4 90.1(3) . . ?
F2 P1 F5 177.6(4) . . ?
F3 P1 F5 89.7(3) . . ?
F4 P1 F5 90.7(3) . . ?
F2 P1 F1 88.8(3) . . ?
F3 P1 F1 88.9(3) . . ?
F4 P1 F1 177.8(3) . . ?
F5 P1 F1 91.2(3) . . ?
F2 P1 F6 88.6(3) . . ?
F3 P1 F6 178.0(4) . . ?
F4 P1 F6 91.5(3) . . ?
F5 P1 F6 89.0(3) . . ?
F1 P1 F6 89.6(3) . . ?
F11 P2 F7 89.6(3) . . ?
F11 P2 F10 91.2(2) . . ?
F7 P2 F10 179.2(3) . . ?
F11 P2 F12 89.4(2) . . ?
F7 P2 F12 91.2(2) . . ?
F10 P2 F12 88.7(2) . . ?
F11 P2 F8 179.9(3) . . ?
F7 P2 F8 90.5(2) . . ?
F10 P2 F8 88.7(2) . . ?
F12 P2 F8 90.5(2) . . ?
F11 P2 F9 90.2(2) . . ?
F7 P2 F9 89.8(2) . . ?
F10 P2 F9 90.3(2) . . ?
F12 P2 F9 178.9(2) . . ?
F8 P2 F9 89.9(2) . . ?
C25 N1 C21 115.8(4) . . ?
C25 N1 Os 116.5(3) . . ?
C21 N1 Os 127.8(4) . . ?
C26 N2 C27 115.8(4) . . ?
C26 N2 Os 112.9(3) . . ?
C27 N2 Os 131.2(3) . . ?
C1 N4 C5 117.5(5) . . ?
C1 N4 Os 125.9(4) . . ?
C5 N4 Os 116.5(3) . . ?
C10 N3 C6 117.7(4) . . ?
C10 N3 Os 126.2(4) . . ?
C6 N3 Os 116.1(3) . . ?
C11 N6 C15 118.8(5) . . ?
C11 N6 Os 125.5(4) . . ?
C15 N6 Os 115.1(4) . . ?
C20 N5 C16 117.9(5) . . ?
C20 N5 Os 126.2(4) . . ?
C16 N5 Os 115.9(4) . . ?
N4 C1 C2 123.0(6) . . ?
N4 C1 H1 118.5 . . ?
C2 C1 H1 118.5 . . ?
C3 C2 C1 118.3(5) . . ?
C3 C2 H2 120.8 . . ?
C1 C2 H2 120.8 . . ?
C2 C3 C4 120.5(6) . . ?
C2 C3 H3 119.7 . . ?
C4 C3 H3 119.7 . . ?
C3 C4 C5 118.6(6) . . ?
C3 C4 H4 120.7 . . ?
C5 C4 H4 120.7 . . ?
N4 C5 C4 122.1(5) . . ?
N4 C5 C6 114.0(5) . . ?
C4 C5 C6 123.9(5) . . ?
N3 C6 C7 121.6(5) . . ?
N3 C6 C5 114.6(5) . . ?
C7 C6 C5 123.7(5) . . ?
C8 C7 C6 118.9(5) . . ?
C8 C7 H7 120.5 . . ?
C6 C7 H7 120.5 . . ?
C9 C8 C7 119.1(5) . . ?
C9 C8 H8 120.5 . . ?
C7 C8 H8 120.5 . . ?
C8 C9 C10 120.0(5) . . ?
C8 C9 H9 120.0 . . ?
C10 C9 H9 120.0 . . ?
N3 C10 C9 122.6(5) . . ?
N3 C10 H10 118.7 . . ?
C9 C10 H10 118.7 . . ?
N6 C11 C12 121.7(6) . . ?
N6 C11 H11 119.2 . . ?
C12 C11 H11 119.2 . . ?
C13 C12 C11 118.8(6) . . ?
C13 C12 H12 120.6 . . ?
C11 C12 H12 120.6 . . ?
C14 C13 C12 120.2(6) . . ?
C14 C13 H13 119.9 . . ?
C12 C13 H13 119.9 . . ?
C13 C14 C15 118.6(6) . . ?
C13 C14 H14 120.7 . . ?
C15 C14 H14 120.7 . . ?
N6 C15 C14 121.7(6) . . ?
N6 C15 C16 115.5(5) . . ?
C14 C15 C16 122.7(6) . . ?
N5 C16 C17 121.0(6) . . ?
N5 C16 C15 114.8(5) . . ?
C17 C16 C15 124.2(6) . . ?
C16 C17 C18 119.2(6) . . ?
C16 C17 H17 120.4 . . ?
C18 C17 H17 120.4 . . ?
C19 C18 C17 118.6(6) . . ?
C19 C18 H18 120.7 . . ?
C17 C18 H18 120.7 . . ?
C18 C19 C20 119.7(7) . . ?
C18 C19 H19 120.1 . . ?
C20 C19 H19 120.1 . . ?
N5 C20 C19 123.5(6) . . ?
N5 C20 H20 118.2 . . ?
C19 C20 H20 118.2 . . ?
C22 C21 N1 124.2(5) . . ?
C22 C21 H21 117.9 . . ?
N1 C21 H21 117.9 . . ?
C21 C22 C23 120.1(5) . . ?
C21 C22 H22 120.0 . . ?
C23 C22 H22 120.0 . . ?
C24 C23 C22 116.6(5) . . ?
C24 C23 C32 117.2(5) . 2_766 ?
C22 C23 C32 126.2(5) . 2_766 ?
C25 C24 C23 119.6(5) . . ?
C25 C24 C26 120.3(4) . 2_766 ?
C23 C24 C26 120.1(5) . 2_766 ?
N1 C25 C24 123.8(4) . . ?
N1 C25 C26 114.7(4) . . ?
C24 C25 C26 121.6(4) . . ?
N2 C26 C24 124.7(4) . 2_766 ?
N2 C26 C25 117.2(4) . . ?
C24 C26 C25 118.1(4) 2_766 . ?
C28 C27 N2 118.1(5) . . ?
C28 C27 C32 119.2(5) . . ?
N2 C27 C32 122.7(5) . . ?
C29 C28 C27 120.3(5) . . ?
C29 C28 H28 119.9 . . ?
C27 C28 H28 119.9 . . ?
C28 C29 C30 120.2(6) . . ?
C28 C29 H29 119.9 . . ?
C30 C29 H29 119.9 . . ?
C31 C30 C29 120.1(5) . . ?
C31 C30 H30 119.9 . . ?
C29 C30 H30 119.9 . . ?
C30 C31 C32 121.6(5) . . ?
C30 C31 H31 119.2 . . ?
C32 C31 H31 119.2 . . ?
C31 C32 C27 118.5(5) . . ?
C31 C32 C23 122.1(5) . 2_766 ?
C27 C32 C23 119.3(4) . 2_766 ?
H33A O33 H33B 110.3 . . ?
N34 C35 C36 173(2) . . ?
N34' C35' C36' 170(3) . . ?
C35' C36' H36D 109.6 . . ?
C35' C36' H36E 109.4 . . ?
H36D C36' H36E 109.5 . . ?
C35' C36' H36C 109.4 . . ?
H36D C36' H36C 109.5 . . ?
H36E C36' H36C 109.5 . . ?

loop_
_geom_bond_atom_site_label_1
_geom_bond_atom_site_label_2
_geom_bond_distance
_geom_bond_site_symmetry_2
_geom_bond_publ_flag
Os N1 2.038(4) . ?
Os N3 2.057(4) . ?
Os N4 2.060(4) . ?
Os N6 2.065(4) . ?
Os N2 2.104(4) . ?
Os N5 2.113(4) . ?
P1 F2 1.574(5) . ?
P1 F3 1.576(6) . ?
P1 F4 1.578(5) . ?
P1 F5 1.584(5) . ?
P1 F1 1.588(5) . ?
P1 F6 1.606(6) . ?
P2 F11 1.580(4) . ?
P2 F7 1.584(4) . ?
P2 F10 1.589(4) . ?
P2 F12 1.589(4) . ?
P2 F8 1.592(4) . ?
P2 F9 1.601(4) . ?
N1 C25 1.354(6) . ?
N1 C21 1.369(6) . ?
N2 C26 1.353(6) . ?
N2 C27 1.410(6) . ?
N3 C10 1.344(7) . ?
N3 C6 1.376(7) . ?
N4 C1 1.346(7) . ?
N4 C5 1.375(7) . ?
N5 C20 1.330(7) . ?
N5 C16 1.383(7) . ?
N6 C11 1.335(7) . ?
N6 C15 1.352(7) . ?
C1 C2 1.389(8) . ?
C1 H1 0.9500 . ?
C2 C3 1.372(9) . ?
C2 H2 0.9500 . ?
C3 C4 1.381(8) . ?
C3 H3 0.9500 . ?
C4 C5 1.383(8) . ?
C4 H4 0.9500 . ?
C5 C6 1.477(7) . ?
C6 C7 1.393(8) . ?
C7 C8 1.392(8) . ?
C7 H7 0.9500 . ?
C8 C9 1.362(8) . ?
C8 H8 0.9500 . ?
C9 C10 1.381(8) . ?
C9 H9 0.9500 . ?
C10 H10 0.9500 . ?
C11 C12 1.387(8) . ?
C11 H11 0.9500 . ?
C12 C13 1.374(10) . ?
C12 H12 0.9500 . ?
C13 C14 1.358(10) . ?
C13 H13 0.9500 . ?
C14 C15 1.387(8) . ?
C14 H14 0.9500 . ?
C15 C16 1.480(9) . ?
C16 C17 1.385(8) . ?
C17 C18 1.405(10) . ?
C17 H17 0.9500 . ?
C18 C19 1.365(10) . ?
C18 H18 0.9500 . ?
C19 C20 1.372(9) . ?
C19 H19 0.9500 . ?
C20 H20 0.9500 . ?
C21 C22 1.365(7) . ?
C21 H21 0.9500 . ?
C22 C23 1.415(7) . ?
C22 H22 0.9500 . ?
C23 C24 1.403(7) . ?
C23 C32 1.434(7) 2_766 ?
C24 C25 1.398(7) . ?
C24 C26 1.415(7) 2_766 ?
C25 C26 1.439(7) . ?
C26 C24 1.415(7) 2_766 ?
C27 C28 1.399(7) . ?
C27 C32 1.425(7) . ?
C28 C29 1.389(8) . ?
C28 H28 0.9500 . ?
C29 C30 1.392(9) . ?
C29 H29 0.9500 . ?
C30 C31 1.365(8) . ?
C30 H30 0.9500 . ?
C31 C32 1.398(7) . ?
C31 H31 0.9500 . ?
C32 C23 1.435(7) 2_766 ?
O33 H33A 0.8961 . ?
O33 H33B 0.9420 . ?
N34 C35 1.139(18) . ?
C35 C36 1.36(2) . ?
C36 H36A 0.9800 . ?
C36 H36B 0.9800 . ?
C36 H36C 0.9800 . ?
N34' C35' 1.12(3) . ?
C35' C36' 1.44(3) . ?
C36' H36D 0.9800 . ?
C36' H36E 0.9800 . ?
C36' H36C 0.9800 . ?
